data_8107453
loop_
_publ_author_name
'Al-Sanea, Mohammad M.'
'Abdelbaky, Mohammed S. M.'
'Garcia-Granda, Santiago'
'Mohamed, Ahmed A. B.'
'Tiekink, Edward R. T.'
'El-Emam, Ali A.'

_publ_section_title
;
 Crystal structure of ethyl
 4-{[5-(adamantan-1-yl)-2-sulfanylidene-2,3-dihydro-1,3,4-oxadiazol-3-yl]methyl}piperazine-1-carboxylate,
 C20H30N4O3S
;
_journal_issue 2
_journal_name_full 'Zeitschrift f\"ur Kristallographie - New Crystal Structures'
_journal_page_first 403
_journal_page_last 405
_journal_paper_doi 10.1515/ncrs-2022-0536
_journal_volume 238
_journal_year 2023
_chemical_absolute_configuration ad
_chemical_formula_moiety 'C20 H30 N4 O3 S'
_chemical_formula_sum 'C20 H30 N4 O3 S'
_chemical_formula_weight 406.54
_space_group_crystal_system orthorhombic
_space_group_IT_number 19
_space_group_name_Hall 'P 2ac 2ab'
_space_group_name_H-M_alt 'P 21 21 21'
_atom_sites_solution_hydrogens geom
_atom_sites_solution_primary direct
_atom_sites_solution_secondary difmap
_audit_creation_method SHELXL-2018/3
_cell_angle_alpha 90
_cell_angle_beta 90
_cell_angle_gamma 90
_cell_formula_units_Z 4
_cell_length_a 7.7152(3)
_cell_length_b 10.6132(2)
_cell_length_c 25.5990(7)
_cell_measurement_reflns_used 1480
_cell_measurement_temperature 293(2)
_cell_measurement_theta_max 49.8850
_cell_measurement_theta_min 3.4440
_cell_volume 2096.12(11)
_computing_cell_refinement 'CrysAlisPro [1]'
_computing_data_collection 'CrysAlisPro [1]'
_computing_data_reduction 'CrysAlisPro [1]'
_computing_molecular_graphics 'ORTEP-3 for Windows [4]'
_computing_publication_material 'SHELXL-2018/3 [3]'
_computing_structure_refinement 'SHELXL-2018/3 [3]'
_computing_structure_solution 'SHELXT [2]'
_diffrn_ambient_temperature 293(2)
_diffrn_detector 'CCD plate'
_diffrn_measured_fraction_theta_full 1.000
_diffrn_measured_fraction_theta_max 0.988
_diffrn_measurement_device_type 'Xcalibur, Ruby, Gemini'
_diffrn_measurement_method '\w scans'
_diffrn_radiation_probe x-ray
_diffrn_radiation_type CuK\a
_diffrn_radiation_wavelength 1.54184
_diffrn_reflns_av_R_equivalents 0.0915
_diffrn_reflns_av_unetI/netI 0.1107
_diffrn_reflns_Laue_measured_fraction_full 1.000
_diffrn_reflns_Laue_measured_fraction_max 0.988
_diffrn_reflns_limit_h_max 9
_diffrn_reflns_limit_h_min -6
_diffrn_reflns_limit_k_max 13
_diffrn_reflns_limit_k_min -12
_diffrn_reflns_limit_l_max 32
_diffrn_reflns_limit_l_min -31
_diffrn_reflns_number 11877
_diffrn_reflns_point_group_measured_fraction_full 0.981
_diffrn_reflns_point_group_measured_fraction_max 0.947
_diffrn_reflns_theta_full 67.500
_diffrn_reflns_theta_max 75.530
_diffrn_reflns_theta_min 3.453
_exptl_absorpt_coefficient_mu 1.601
_exptl_absorpt_correction_T_max 1.000
_exptl_absorpt_correction_T_min 0.944
_exptl_absorpt_correction_type multi-scan
_exptl_absorpt_process_details
;
CrysAlisPro [1]
;
_exptl_crystal_colour colourless
_exptl_crystal_density_diffrn 1.288
_exptl_crystal_description prism
_exptl_crystal_F_000 872
_exptl_crystal_size_max 0.150
_exptl_crystal_size_mid 0.080
_exptl_crystal_size_min 0.060
_refine_diff_density_max 0.168
_refine_diff_density_min -0.285
_refine_diff_density_rms 0.045
_refine_ls_abs_structure_details
;
 Refined as an inversion twin.
;
_refine_ls_abs_structure_Flack 0.04(5)
_refine_ls_extinction_coef .
_refine_ls_extinction_method none
_refine_ls_goodness_of_fit_ref 0.996
_refine_ls_hydrogen_treatment constr
_refine_ls_matrix_type full
_refine_ls_number_parameters 255
_refine_ls_number_reflns 4126
_refine_ls_number_restraints 0
_refine_ls_restrained_S_all 0.996
_refine_ls_R_factor_all 0.1288
_refine_ls_R_factor_gt 0.0579
_refine_ls_shift/su_max 0.000
_refine_ls_shift/su_mean 0.000
_refine_ls_structure_factor_coef Fsqd
_refine_ls_weighting_details 'w=1/[\s^2^(Fo^2^)+(0.0212P)^2^] where P=(Fo^2^+2Fc^2^)/3'
_refine_ls_weighting_scheme calc
_refine_ls_wR_factor_gt 0.0911
_refine_ls_wR_factor_ref 0.1216
_reflns_Friedel_coverage 0.667
_reflns_Friedel_fraction_full 0.954
_reflns_Friedel_fraction_max 0.893
_reflns_number_gt 2199
_reflns_number_total 4126
_reflns_threshold_expression 'I > 2\s(I)'
_cod_data_source_file suppl_j_ncrs-2022-0536_suppl.cif
_cod_data_source_block shelx
_cod_depositor_comments
;
The following automatic conversions were performed:

data item '_diffrn_radiation_probe' value 'X-ray' was changed to
'x-ray' in accordance with the built-in table derived from the CIF
Core dictionary named 'cif_core.dic' version 2.4.5 last updated on
2014-11-21.

Automatic conversion script
Id: cif_fix_values 8738 2021-04-28 16:35:53Z antanas 
;
_cod_database_code 8107453
_shelx_shelxl_version_number 2018/3
_shelx_space_group_comment
;
The symmetry employed for this shelxl refinement is uniquely defined
by the following loop, which should always be used as a source of
symmetry information in preference to the above space-group names.
They are only intended as comments.
;
_shelx_estimated_absorpt_t_min 0.795
_shelx_estimated_absorpt_t_max 0.910

loop_
_space_group_symop_operation_xyz
'x, y, z'
'-x+1/2, -y, z+1/2'
'-x, y+1/2, -z+1/2'
'x+1/2, -y+1/2, -z'

loop_
_atom_site_label
_atom_site_type_symbol
_atom_site_fract_x
_atom_site_fract_y
_atom_site_fract_z
_atom_site_U_iso_or_equiv
_atom_site_adp_type
_atom_site_occupancy
_atom_site_site_symmetry_order
_atom_site_calc_flag
_atom_site_refinement_flags_posn
_atom_site_refinement_flags_adp
_atom_site_refinement_flags_occupancy
_atom_site_disorder_assembly
_atom_site_disorder_group
S1 S 0.1081(3) 0.11839(14) 0.50448(7) 0.0644(5) Uani 1 1 d . . . . .
O1 O 0.1475(5) 0.3490(3) 0.54356(13) 0.0435(11) Uani 1 1 d . . . . .
O2 O 0.6704(7) 0.4683(5) 0.2698(2) 0.0857(18) Uani 1 1 d . . . . .
O3 O 0.7237(6) 0.2641(4) 0.28874(18) 0.0669(14) Uani 1 1 d . . . . .
N1 N 0.0822(7) 0.3523(4) 0.46190(17) 0.0432(13) Uani 1 1 d . . . . .
N2 N 0.1013(7) 0.4778(4) 0.47689(17) 0.0456(13) Uani 1 1 d . . . . .
N3 N 0.1571(7) 0.3257(4) 0.36927(17) 0.0448(13) Uani 1 1 d . . . . .
N4 N 0.4768(7) 0.3520(5) 0.31556(19) 0.0529(14) Uani 1 1 d . . . . .
C1 C 0.1114(8) 0.2735(5) 0.5010(2) 0.0457(15) Uani 1 1 d . . . . .
C2 C 0.1381(8) 0.4717(5) 0.5254(2) 0.0400(15) Uani 1 1 d . . . . .
C3 C 0.1660(9) 0.5765(5) 0.5633(2) 0.0430(16) Uani 1 1 d . . . . .
C4 C 0.2404(9) 0.6903(5) 0.5339(2) 0.0552(18) Uani 1 1 d . . . . .
H4A H 0.161796 0.715283 0.506199 0.066 Uiso 1 1 calc R U . . .
H4B H 0.350728 0.668022 0.518220 0.066 Uiso 1 1 calc R U . . .
C5 C -0.0089(9) 0.6138(5) 0.5865(2) 0.0537(17) Uani 1 1 d . . . . .
H5A H -0.058813 0.542338 0.604743 0.064 Uiso 1 1 calc R U . . .
H5B H -0.087601 0.637966 0.558710 0.064 Uiso 1 1 calc R U . . .
C6 C 0.2892(9) 0.5392(5) 0.6073(2) 0.0587(19) Uani 1 1 d . . . . .
H6A H 0.401035 0.516182 0.592842 0.070 Uiso 1 1 calc R U . . .
H6B H 0.243153 0.466755 0.625773 0.070 Uiso 1 1 calc R U . . .
C7 C 0.2658(10) 0.8012(6) 0.5726(2) 0.065(2) Uani 1 1 d . . . . .
H7 H 0.314267 0.873748 0.553936 0.078 Uiso 1 1 calc R U . . .
C8 C 0.0893(10) 0.8362(5) 0.5950(2) 0.066(2) Uani 1 1 d . . . . .
H8A H 0.011529 0.859965 0.566865 0.079 Uiso 1 1 calc R U . . .
H8B H 0.101189 0.907683 0.618311 0.079 Uiso 1 1 calc R U . . .
C9 C 0.0140(10) 0.7244(6) 0.6247(3) 0.064(2) Uani 1 1 d . . . . .
H9 H -0.098563 0.747531 0.639595 0.077 Uiso 1 1 calc R U . . .
C10 C 0.1367(10) 0.6851(6) 0.6681(2) 0.073(2) Uani 1 1 d . . . . .
H10A H 0.151016 0.754043 0.692656 0.088 Uiso 1 1 calc R U . . .
H10B H 0.088607 0.613787 0.686872 0.088 Uiso 1 1 calc R U . . .
C11 C 0.3109(11) 0.6497(6) 0.6452(3) 0.066(2) Uani 1 1 d . . . . .
H11 H 0.389491 0.624909 0.673485 0.080 Uiso 1 1 calc R U . . .
C12 C 0.3879(9) 0.7628(6) 0.6160(3) 0.073(2) Uani 1 1 d . . . . .
H12A H 0.404221 0.832555 0.639964 0.088 Uiso 1 1 calc R U . . .
H12B H 0.499828 0.740318 0.601500 0.088 Uiso 1 1 calc R U . . .
C13 C 0.0261(8) 0.3221(5) 0.4087(2) 0.0498(17) Uani 1 1 d . . . . .
H13A H -0.024324 0.238347 0.408910 0.060 Uiso 1 1 calc R U . . .
H13B H -0.064828 0.380629 0.398907 0.060 Uiso 1 1 calc R U . . .
C14 C 0.2987(8) 0.2351(5) 0.3778(2) 0.0508(17) Uani 1 1 d . . . . .
H14A H 0.250556 0.152735 0.385552 0.061 Uiso 1 1 calc R U . . .
H14B H 0.367874 0.261554 0.407432 0.061 Uiso 1 1 calc R U . . .
C15 C 0.4125(9) 0.2265(5) 0.3296(2) 0.0567(19) Uani 1 1 d . . . . .
H15A H 0.509597 0.170853 0.336447 0.068 Uiso 1 1 calc R U . . .
H15B H 0.346406 0.191791 0.300770 0.068 Uiso 1 1 calc R U . . .
C16 C 0.2283(9) 0.4503(6) 0.3588(2) 0.0539(18) Uani 1 1 d . . . . .
H16A H 0.296960 0.477898 0.388362 0.065 Uiso 1 1 calc R U . . .
H16B H 0.134614 0.509982 0.353791 0.065 Uiso 1 1 calc R U . . .
C17 C 0.3405(9) 0.4466(6) 0.3103(2) 0.0575(19) Uani 1 1 d . . . . .
H17A H 0.269224 0.427038 0.280196 0.069 Uiso 1 1 calc R U . . .
H17B H 0.392417 0.528749 0.304798 0.069 Uiso 1 1 calc R U . . .
C18 C 0.6274(10) 0.3705(7) 0.2896(2) 0.0591(19) Uani 1 1 d . . . . .
C19 C 0.8821(9) 0.2727(7) 0.2597(3) 0.074(2) Uani 1 1 d . . . . .
H19A H 0.954220 0.339919 0.273370 0.088 Uiso 1 1 calc R U . . .
H19B H 0.858286 0.289490 0.223196 0.088 Uiso 1 1 calc R U . . .
C20 C 0.9707(9) 0.1484(6) 0.2658(3) 0.079(2) Uani 1 1 d . . . . .
H20A H 1.078741 0.149615 0.247265 0.119 Uiso 1 1 calc R U . . .
H20B H 0.898099 0.082937 0.251960 0.119 Uiso 1 1 calc R U . . .
H20C H 0.992039 0.132635 0.302201 0.119 Uiso 1 1 calc R U . . .

loop_
_atom_site_aniso_label
_atom_site_aniso_U_11
_atom_site_aniso_U_22
_atom_site_aniso_U_33
_atom_site_aniso_U_23
_atom_site_aniso_U_13
_atom_site_aniso_U_12
S1 0.0833(15) 0.0412(8) 0.0687(11) 0.0007(9) -0.0025(12) -0.0045(10)
O1 0.057(3) 0.036(2) 0.0371(19) 0.0013(17) -0.002(2) -0.004(2)
O2 0.083(5) 0.071(3) 0.103(4) 0.022(3) 0.022(4) -0.016(3)
O3 0.041(3) 0.079(4) 0.081(3) 0.013(3) 0.016(3) 0.001(3)
N1 0.047(3) 0.043(3) 0.040(2) -0.007(2) 0.000(3) 0.002(3)
N2 0.056(4) 0.041(3) 0.040(3) -0.004(2) -0.002(3) 0.005(3)
N3 0.044(3) 0.045(3) 0.045(3) -0.001(2) 0.001(3) 0.004(3)
N4 0.049(4) 0.051(3) 0.059(3) 0.004(3) 0.012(3) 0.001(3)
C1 0.039(4) 0.047(3) 0.050(3) -0.001(3) 0.001(4) 0.001(3)
C2 0.043(4) 0.032(3) 0.045(3) 0.003(2) 0.003(3) -0.001(3)
C3 0.054(5) 0.038(3) 0.036(3) 0.000(2) -0.001(3) 0.000(3)
C4 0.064(5) 0.051(4) 0.050(4) 0.001(3) 0.011(4) -0.011(4)
C5 0.053(5) 0.053(4) 0.055(4) -0.009(3) 0.005(4) -0.007(4)
C6 0.068(5) 0.052(4) 0.057(4) -0.002(3) -0.007(4) -0.002(4)
C7 0.091(6) 0.044(4) 0.058(4) 0.005(3) 0.011(5) -0.019(4)
C8 0.091(7) 0.046(4) 0.061(4) -0.011(3) -0.004(5) -0.001(5)
C9 0.073(5) 0.060(4) 0.059(4) -0.018(4) 0.021(4) -0.006(4)
C10 0.113(7) 0.062(4) 0.045(4) -0.008(3) 0.004(5) -0.020(5)
C11 0.083(6) 0.058(4) 0.058(4) 0.002(4) -0.029(4) -0.006(5)
C12 0.077(6) 0.067(5) 0.076(5) -0.016(4) -0.007(5) -0.018(5)
C13 0.047(4) 0.055(4) 0.047(4) -0.009(3) -0.004(3) 0.002(4)
C14 0.050(4) 0.046(4) 0.057(4) 0.007(3) 0.009(4) 0.009(4)
C15 0.045(4) 0.048(4) 0.077(5) 0.006(3) 0.016(4) 0.013(4)
C16 0.062(5) 0.051(4) 0.048(4) 0.001(3) 0.003(4) 0.009(4)
C17 0.066(5) 0.047(4) 0.060(4) 0.007(3) 0.010(4) 0.006(4)
C18 0.057(5) 0.067(5) 0.053(4) -0.001(4) 0.002(4) 0.000(5)
C19 0.052(5) 0.100(6) 0.069(5) 0.000(4) 0.018(4) -0.003(5)
C20 0.052(5) 0.096(6) 0.089(5) -0.034(5) 0.014(4) -0.003(5)

loop_
_atom_type_symbol
_atom_type_description
_atom_type_scat_dispersion_real
_atom_type_scat_dispersion_imag
_atom_type_scat_source
C C 0.0181 0.0091 'International Tables Vol C Tables 4.2.6.8 and 6.1.1.4'
H H 0.0000 0.0000 'International Tables Vol C Tables 4.2.6.8 and 6.1.1.4'
N N 0.0311 0.0180 'International Tables Vol C Tables 4.2.6.8 and 6.1.1.4'
O O 0.0492 0.0322 'International Tables Vol C Tables 4.2.6.8 and 6.1.1.4'
S S 0.3331 0.5567 'International Tables Vol C Tables 4.2.6.8 and 6.1.1.4'

loop_
_geom_angle_atom_site_label_1
_geom_angle_atom_site_label_2
_geom_angle_atom_site_label_3
_geom_angle
_geom_angle_site_symmetry_1
_geom_angle_site_symmetry_3
C1 O1 C2 105.7(4) . .
C18 O3 C19 115.1(5) . .
C1 N1 N2 112.2(4) . .
C1 N1 C13 128.0(5) . .
N2 N1 C13 119.8(4) . .
C2 N2 N1 104.1(5) . .
C13 N3 C16 114.9(5) . .
C13 N3 C14 113.8(5) . .
C16 N3 C14 109.9(5) . .
C18 N4 C17 118.3(5) . .
C18 N4 C15 122.9(6) . .
C17 N4 C15 113.8(5) . .
N1 C1 O1 105.4(4) . .
N1 C1 S1 132.0(5) . .
O1 C1 S1 122.6(4) . .
N2 C2 O1 112.7(5) . .
N2 C2 C3 128.9(6) . .
O1 C2 C3 118.4(5) . .
C2 C3 C5 108.6(5) . .
C2 C3 C6 112.1(5) . .
C5 C3 C6 109.2(5) . .
C2 C3 C4 108.8(4) . .
C5 C3 C4 108.5(5) . .
C6 C3 C4 109.4(5) . .
C3 C4 C7 109.4(5) . .
C3 C4 H4A 109.8 . .
C7 C4 H4A 109.8 . .
C3 C4 H4B 109.8 . .
C7 C4 H4B 109.8 . .
H4A C4 H4B 108.2 . .
C3 C5 C9 110.1(5) . .
C3 C5 H5A 109.6 . .
C9 C5 H5A 109.6 . .
C3 C5 H5B 109.6 . .
C9 C5 H5B 109.6 . .
H5A C5 H5B 108.2 . .
C3 C6 C11 109.7(5) . .
C3 C6 H6A 109.7 . .
C11 C6 H6A 109.7 . .
C3 C6 H6B 109.7 . .
C11 C6 H6B 109.7 . .
H6A C6 H6B 108.2 . .
C12 C7 C8 110.3(6) . .
C12 C7 C4 110.1(6) . .
C8 C7 C4 108.2(6) . .
C12 C7 H7 109.4 . .
C8 C7 H7 109.4 . .
C4 C7 H7 109.4 . .
C7 C8 C9 109.8(5) . .
C7 C8 H8A 109.7 . .
C9 C8 H8A 109.7 . .
C7 C8 H8B 109.7 . .
C9 C8 H8B 109.7 . .
H8A C8 H8B 108.2 . .
C10 C9 C8 110.0(6) . .
C10 C9 C5 109.1(6) . .
C8 C9 C5 108.7(5) . .
C10 C9 H9 109.7 . .
C8 C9 H9 109.7 . .
C5 C9 H9 109.7 . .
C11 C10 C9 109.7(5) . .
C11 C10 H10A 109.7 . .
C9 C10 H10A 109.7 . .
C11 C10 H10B 109.7 . .
C9 C10 H10B 109.7 . .
H10A C10 H10B 108.2 . .
C10 C11 C6 109.8(6) . .
C10 C11 C12 109.8(6) . .
C6 C11 C12 109.4(6) . .
C10 C11 H11 109.3 . .
C6 C11 H11 109.3 . .
C12 C11 H11 109.3 . .
C7 C12 C11 109.2(6) . .
C7 C12 H12A 109.8 . .
C11 C12 H12A 109.8 . .
C7 C12 H12B 109.8 . .
C11 C12 H12B 109.8 . .
H12A C12 H12B 108.3 . .
N3 C13 N1 116.2(5) . .
N3 C13 H13A 108.2 . .
N1 C13 H13A 108.2 . .
N3 C13 H13B 108.2 . .
N1 C13 H13B 108.2 . .
H13A C13 H13B 107.4 . .
N3 C14 C15 110.4(5) . .
N3 C14 H14A 109.6 . .
C15 C14 H14A 109.6 . .
N3 C14 H14B 109.6 . .
C15 C14 H14B 109.6 . .
H14A C14 H14B 108.1 . .
N4 C15 C14 109.9(5) . .
N4 C15 H15A 109.7 . .
C14 C15 H15A 109.7 . .
N4 C15 H15B 109.7 . .
C14 C15 H15B 109.7 . .
H15A C15 H15B 108.2 . .
N3 C16 C17 110.1(5) . .
N3 C16 H16A 109.6 . .
C17 C16 H16A 109.6 . .
N3 C16 H16B 109.6 . .
C17 C16 H16B 109.6 . .
H16A C16 H16B 108.1 . .
N4 C17 C16 110.8(5) . .
N4 C17 H17A 109.5 . .
C16 C17 H17A 109.5 . .
N4 C17 H17B 109.5 . .
C16 C17 H17B 109.5 . .
H17A C17 H17B 108.1 . .
O2 C18 O3 124.3(7) . .
O2 C18 N4 124.7(7) . .
O3 C18 N4 111.0(6) . .
O3 C19 C20 106.3(6) . .
O3 C19 H19A 110.5 . .
C20 C19 H19A 110.5 . .
O3 C19 H19B 110.5 . .
C20 C19 H19B 110.5 . .
H19A C19 H19B 108.7 . .
C19 C20 H20A 109.5 . .
C19 C20 H20B 109.5 . .
H20A C20 H20B 109.5 . .
C19 C20 H20C 109.5 . .
H20A C20 H20C 109.5 . .
H20B C20 H20C 109.5 . .

loop_
_geom_bond_atom_site_label_1
_geom_bond_atom_site_label_2
_geom_bond_distance
_geom_bond_site_symmetry_2
S1 C1 1.649(5) .
O1 C1 1.381(6) .
O1 C2 1.385(6) .
O2 C18 1.202(7) .
O3 C18 1.352(7) .
O3 C19 1.433(7) .
N1 C1 1.323(7) .
N1 N2 1.394(6) .
N1 C13 1.465(6) .
N2 C2 1.275(6) .
N3 C13 1.428(7) .
N3 C16 1.457(7) .
N3 C14 1.471(6) .
N4 C18 1.353(8) .
N4 C17 1.460(7) .
N4 C15 1.466(6) .
C2 C3 1.490(7) .
C3 C5 1.527(8) .
C3 C6 1.527(8) .
C3 C4 1.535(7) .
C4 C7 1.551(8) .
C4 H4A 0.9700 .
C4 H4B 0.9700 .
C5 C9 1.538(7) .
C5 H5A 0.9700 .
C5 H5B 0.9700 .
C6 C11 1.532(8) .
C6 H6A 0.9700 .
C6 H6B 0.9700 .
C7 C12 1.512(8) .
C7 C8 1.524(9) .
C7 H7 0.9800 .
C8 C9 1.525(8) .
C8 H8A 0.9700 .
C8 H8B 0.9700 .
C9 C10 1.519(9) .
C9 H9 0.9800 .
C10 C11 1.513(9) .
C10 H10A 0.9700 .
C10 H10B 0.9700 .
C11 C12 1.534(8) .
C11 H11 0.9800 .
C12 H12A 0.9700 .
C12 H12B 0.9700 .
C13 H13A 0.9700 .
C13 H13B 0.9700 .
C14 C15 1.517(7) .
C14 H14A 0.9700 .
C14 H14B 0.9700 .
C15 H15A 0.9700 .
C15 H15B 0.9700 .
C16 C17 1.512(8) .
C16 H16A 0.9700 .
C16 H16B 0.9700 .
C17 H17A 0.9700 .
C17 H17B 0.9700 .
C19 C20 1.494(8) .
C19 H19A 0.9700 .
C19 H19B 0.9700 .
C20 H20A 0.9600 .
C20 H20B 0.9600 .
C20 H20C 0.9600 .

loop_
_geom_torsion_atom_site_label_1
_geom_torsion_atom_site_label_2
_geom_torsion_atom_site_label_3
_geom_torsion_atom_site_label_4
_geom_torsion
_geom_torsion_site_symmetry_1
_geom_torsion_site_symmetry_2
_geom_torsion_site_symmetry_3
_geom_torsion_site_symmetry_4
C1 N1 N2 C2 -1.4(8) . . . .
C13 N1 N2 C2 175.5(6) . . . .
N2 N1 C1 O1 1.2(7) . . . .
C13 N1 C1 O1 -175.3(5) . . . .
N2 N1 C1 S1 -179.4(5) . . . .
C13 N1 C1 S1 4.0(11) . . . .
C2 O1 C1 N1 -0.6(6) . . . .
C2 O1 C1 S1 180.0(5) . . . .
N1 N2 C2 O1 1.0(8) . . . .
N1 N2 C2 C3 -177.2(6) . . . .
C1 O1 C2 N2 -0.3(7) . . . .
C1 O1 C2 C3 178.1(6) . . . .
N2 C2 C3 C5 87.6(8) . . . .
O1 C2 C3 C5 -90.5(6) . . . .
N2 C2 C3 C6 -151.6(7) . . . .
O1 C2 C3 C6 30.3(8) . . . .
N2 C2 C3 C4 -30.4(10) . . . .
O1 C2 C3 C4 151.5(5) . . . .
C2 C3 C4 C7 178.6(6) . . . .
C5 C3 C4 C7 60.6(7) . . . .
C6 C3 C4 C7 -58.6(7) . . . .
C2 C3 C5 C9 -178.4(5) . . . .
C6 C3 C5 C9 59.0(6) . . . .
C4 C3 C5 C9 -60.2(6) . . . .
C2 C3 C6 C11 -179.3(6) . . . .
C5 C3 C6 C11 -58.8(7) . . . .
C4 C3 C6 C11 59.9(7) . . . .
C3 C4 C7 C12 59.2(8) . . . .
C3 C4 C7 C8 -61.3(7) . . . .
C12 C7 C8 C9 -58.8(7) . . . .
C4 C7 C8 C9 61.6(7) . . . .
C7 C8 C9 C10 58.3(7) . . . .
C7 C8 C9 C5 -61.1(8) . . . .
C3 C5 C9 C10 -59.6(7) . . . .
C3 C5 C9 C8 60.4(8) . . . .
C8 C9 C10 C11 -59.2(7) . . . .
C5 C9 C10 C11 60.0(7) . . . .
C9 C10 C11 C6 -60.5(7) . . . .
C9 C10 C11 C12 59.9(7) . . . .
C3 C6 C11 C10 59.8(7) . . . .
C3 C6 C11 C12 -60.7(8) . . . .
C8 C7 C12 C11 59.3(7) . . . .
C4 C7 C12 C11 -60.0(7) . . . .
C10 C11 C12 C7 -59.9(7) . . . .
C6 C11 C12 C7 60.7(8) . . . .
C16 N3 C13 N1 -66.5(7) . . . .
C14 N3 C13 N1 61.5(7) . . . .
C1 N1 C13 N3 -103.0(7) . . . .
N2 N1 C13 N3 80.8(7) . . . .
C13 N3 C14 C15 168.9(5) . . . .
C16 N3 C14 C15 -60.6(6) . . . .
C18 N4 C15 C14 152.9(6) . . . .
C17 N4 C15 C14 -52.7(7) . . . .
N3 C14 C15 N4 55.6(7) . . . .
C13 N3 C16 C17 -169.8(5) . . . .
C14 N3 C16 C17 60.3(7) . . . .
C18 N4 C17 C16 -151.3(6) . . . .
C15 N4 C17 C16 53.0(7) . . . .
N3 C16 C17 N4 -56.0(7) . . . .
C19 O3 C18 O2 -3.0(10) . . . .
C19 O3 C18 N4 177.0(5) . . . .
C17 N4 C18 O2 13.6(10) . . . .
C15 N4 C18 O2 166.9(7) . . . .
C17 N4 C18 O3 -166.3(5) . . . .
C15 N4 C18 O3 -13.0(9) . . . .
C18 O3 C19 C20 177.5(6) . . . .
